data_7027550
loop_
_publ_author_name
'Capdevila, Merc\`e'
'Carrasco, Yolanda'
'Clegg, William'
'Coxall, Robert A.'
'Gonz\'alez-Duarte, Pilar'
'Lled\'os, Agust\'i'
'Antonio Ram\'irez, Jos\'e'
'Ram\'irez, Antonio'

_publ_section_title
;
 Extending knowledge on the nucleophilicity of the {Pt2S2} core:
 Ph2PCH2CH2PPh2 as an alternative terminal ligand in [L2Pt(\m-S)2PtL2]
 metalloligands&#x200A;&#x2020;
;
_journal_issue 17
_journal_name_full 'Journal of the Chemical Society, Dalton Transactions'
_journal_page_first 3103
_journal_paper_doi 10.1039/a903899j
_journal_year 1999
_chemical_formula_sum 'C104 H96 Cl2 O8 P8 Pt4 S4 Zn'
_chemical_formula_weight 2766.44
_chemical_name_systematic
;
 ?
;
_space_group_IT_number 20
_symmetry_cell_setting orthorhombic
_symmetry_space_group_name_Hall 'C 2c 2'
_symmetry_space_group_name_H-M 'C 2 2 21'
_atom_sites_solution_hydrogens geom
_atom_sites_solution_primary direct
_atom_sites_solution_secondary difmap
_audit_creation_method SHELXL-97
_cell_angle_alpha 90.00
_cell_angle_beta 90.00
_cell_angle_gamma 90.00
_cell_formula_units_Z 4
_cell_length_a 13.649(8)
_cell_length_b 33.654(19)
_cell_length_c 23.209(12)
_cell_measurement_reflns_used 18388
_cell_measurement_temperature 160(2)
_cell_measurement_theta_max 26.94
_cell_measurement_theta_min 1.44
_cell_volume 10661(10)
_computing_cell_refinement 'local programs'
_computing_data_collection 'Siemens SMART'
_computing_data_reduction 'Siemens SAINT'
_computing_molecular_graphics 'Siemens SHELXTL'
_computing_publication_material 'SHELXTL and local programs'
_computing_structure_refinement 'Siemens SHELXTL'
_computing_structure_solution 'Siemens SHELXTL'
_diffrn_ambient_temperature 160(2)
_diffrn_measured_fraction_theta_full 0.997
_diffrn_measured_fraction_theta_max 0.997
_diffrn_measurement_device_type 'Siemens SMART CCD diffractometer'
_diffrn_measurement_method '\w rotation with narrow frames'
_diffrn_radiation_monochromator graphite
_diffrn_radiation_source 'fine-focus sealed tube'
_diffrn_radiation_type synchrotron
_diffrn_radiation_wavelength 0.68650
_diffrn_reflns_av_R_equivalents 0.0889
_diffrn_reflns_av_sigmaI/netI 0.1143
_diffrn_reflns_limit_h_max 16
_diffrn_reflns_limit_h_min -16
_diffrn_reflns_limit_k_max 19
_diffrn_reflns_limit_k_min -41
_diffrn_reflns_limit_l_max 24
_diffrn_reflns_limit_l_min -28
_diffrn_reflns_number 24591
_diffrn_reflns_theta_full 25.00
_diffrn_reflns_theta_max 25.00
_diffrn_reflns_theta_min 1.44
_diffrn_standards_decay_% 0
_diffrn_standards_number 0
_exptl_absorpt_coefficient_mu 5.753
_exptl_absorpt_correction_T_max 0.977
_exptl_absorpt_correction_T_min 0.651
_exptl_absorpt_correction_type empirical
_exptl_crystal_colour yellow
_exptl_crystal_density_diffrn 1.724
_exptl_crystal_density_method 'not measured'
_exptl_crystal_description plate
_exptl_crystal_F_000 5376
_exptl_crystal_size_max 0.08
_exptl_crystal_size_mid 0.04
_exptl_crystal_size_min 0.04
_refine_diff_density_max 2.064
_refine_diff_density_min -2.329
_refine_diff_density_rms 0.319
_refine_ls_abs_structure_details 'Flack H D (1983), Acta Cryst. A39, 876-881'
_refine_ls_abs_structure_Flack 0.11(2)
_refine_ls_extinction_coef 0.00024(2)
_refine_ls_extinction_expression Fc^*^=kFc[1+0.001xFc^2^\l^3^/sin(2\q)]^-1/4^
_refine_ls_extinction_method SHELXL
_refine_ls_goodness_of_fit_ref 1.219
_refine_ls_hydrogen_treatment mixed
_refine_ls_matrix_type full
_refine_ls_number_parameters 593
_refine_ls_number_reflns 10357
_refine_ls_number_restraints 1578
_refine_ls_restrained_S_all 1.145
_refine_ls_R_factor_all 0.1239
_refine_ls_R_factor_gt 0.1052
_refine_ls_shift/su_max 0.002
_refine_ls_shift/su_mean 0.000
_refine_ls_structure_factor_coef Fsqd
_refine_ls_weighting_details 'calc w=1/[\s^2^(Fo^2^)+(0.0000P)^2^+1074.3800P] where P=(Fo^2^+2Fc^2^)/3'
_refine_ls_weighting_scheme calc
_refine_ls_wR_factor_gt 0.2223
_refine_ls_wR_factor_ref 0.2295
_reflns_number_gt 8358
_reflns_number_total 10357
_reflns_threshold_expression >2sigma(I)
_cod_data_source_file 903899jsup1.cif
_cod_data_source_block zn
_cod_original_sg_symbol_H-M C222(1)
_cod_database_code 7027550

loop_
_symmetry_equiv_pos_as_xyz
'x, y, z'
'-x, -y, z+1/2'
'-x, y, -z+1/2'
'x, -y, -z'
'x+1/2, y+1/2, z'
'-x+1/2, -y+1/2, z+1/2'
'-x+1/2, y+1/2, -z+1/2'
'x+1/2, -y+1/2, -z'

loop_
_atom_site_label
_atom_site_type_symbol
_atom_site_fract_x
_atom_site_fract_y
_atom_site_fract_z
_atom_site_U_iso_or_equiv
_atom_site_adp_type
_atom_site_occupancy
_atom_site_symmetry_multiplicity
_atom_site_calc_flag
_atom_site_refinement_flags
Pt1 Pt 0.58925(6) 0.24179(3) 0.79070(4) 0.0272(2) Uani 1 1 d U
Pt2 Pt 0.52813(7) 0.40226(3) 0.68510(5) 0.0381(3) Uani 1 1 d U
Zn1 Zn 0.5000 0.32270(10) 0.7500 0.0262(9) Uani 1 2 d SU
S1 S 0.5708(3) 0.26834(15) 0.6966(3) 0.0269(14) Uani 1 1 d U
S2 S 0.3906(4) 0.37571(18) 0.7328(3) 0.0289(14) Uani 1 1 d U
P1 P 0.5836(5) 0.21136(19) 0.8766(3) 0.0321(14) Uani 1 1 d U
P2 P 0.7478(4) 0.22228(19) 0.7880(3) 0.0317(14) Uani 1 1 d U
P3 P 0.4472(6) 0.4304(2) 0.6102(4) 0.055(2) Uani 1 1 d U
P4 P 0.6664(6) 0.4248(3) 0.6413(5) 0.060(2) Uani 1 1 d U
C1 C 0.5214(15) 0.1625(6) 0.8719(9) 0.035(4) Uani 1 1 d DU
C2 C 0.4391(17) 0.1602(6) 0.8383(11) 0.069(8) Uani 1 1 d DU
H2 H 0.4128 0.1829 0.8193 0.083 Uiso 1 1 calc R
C3 C 0.3956(18) 0.1226(7) 0.8334(13) 0.078(9) Uani 1 1 d DU
H3 H 0.3386 0.1199 0.8103 0.094 Uiso 1 1 calc R
C4 C 0.4310(18) 0.0905(6) 0.8599(13) 0.066(8) Uani 1 1 d DU
H4 H 0.4010 0.0653 0.8544 0.079 Uiso 1 1 calc R
C5 C 0.5085(18) 0.0940(6) 0.8941(12) 0.057(6) Uani 1 1 d DU
H5 H 0.5271 0.0723 0.9178 0.068 Uiso 1 1 calc R
C6 C 0.5639(15) 0.1296(6) 0.8960(12) 0.053(6) Uani 1 1 d DU
H6 H 0.6271 0.1305 0.9131 0.063 Uiso 1 1 calc R
C7 C 0.5246(14) 0.2392(6) 0.9360(9) 0.042(5) Uani 1 1 d DU
C8 C 0.5455(14) 0.2791(6) 0.9384(9) 0.042(5) Uani 1 1 d DU
H8 H 0.5893 0.2913 0.9120 0.051 Uiso 1 1 calc R
C9 C 0.4985(16) 0.3008(6) 0.9824(10) 0.053(6) Uani 1 1 d DU
H9 H 0.5107 0.3285 0.9855 0.063 Uiso 1 1 calc R
C10 C 0.4373(18) 0.2837(7) 1.0198(11) 0.055(7) Uani 1 1 d DU
H10 H 0.4064 0.2994 1.0485 0.066 Uiso 1 1 calc R
C11 C 0.4192(17) 0.2449(7) 1.0171(10) 0.058(6) Uani 1 1 d DU
H11 H 0.3778 0.2329 1.0451 0.069 Uiso 1 1 calc R
C12 C 0.4611(16) 0.2214(6) 0.9733(10) 0.048(6) Uani 1 1 d DU
H12 H 0.4455 0.1940 0.9698 0.057 Uiso 1 1 calc R
C13 C 0.7085(18) 0.2020(8) 0.8996(12) 0.038(5) Uani 1 1 d U
H13A H 0.7379 0.2267 0.9152 0.046 Uiso 1 1 calc R
H13B H 0.7092 0.1816 0.9304 0.046 Uiso 1 1 calc R
C14 C 0.767(2) 0.1875(8) 0.8479(12) 0.038(4) Uani 1 1 d U
H14A H 0.7455 0.1606 0.8367 0.046 Uiso 1 1 calc R
H14B H 0.8378 0.1864 0.8578 0.046 Uiso 1 1 calc R
C15 C 0.8056(14) 0.1983(6) 0.7239(8) 0.035(4) Uani 1 1 d DU
C16 C 0.8627(15) 0.1650(6) 0.7309(9) 0.051(6) Uani 1 1 d DU
H16 H 0.8684 0.1523 0.7672 0.061 Uiso 1 1 calc R
C17 C 0.9126(16) 0.1506(6) 0.6818(10) 0.049(5) Uani 1 1 d DU
H17 H 0.9534 0.1279 0.6854 0.059 Uiso 1 1 calc R
C18 C 0.9036(16) 0.1682(6) 0.6307(10) 0.045(5) Uani 1 1 d DU
H18 H 0.9364 0.1575 0.5981 0.053 Uiso 1 1 calc R
C19 C 0.8487(19) 0.2008(7) 0.6251(9) 0.053(6) Uani 1 1 d DU
H19 H 0.8453 0.2136 0.5887 0.063 Uiso 1 1 calc R
C20 C 0.7956(15) 0.2168(6) 0.6719(8) 0.035(4) Uani 1 1 d DU
H20 H 0.7547 0.2394 0.6674 0.042 Uiso 1 1 calc R
C21 C 0.8301(13) 0.2651(6) 0.8012(10) 0.039(4) Uani 1 1 d DU
C22 C 0.9250(14) 0.2568(6) 0.8164(9) 0.048(6) Uani 1 1 d DU
H22 H 0.9485 0.2304 0.8198 0.058 Uiso 1 1 calc R
C23 C 0.9856(15) 0.2899(6) 0.8269(11) 0.049(5) Uani 1 1 d DU
H23 H 1.0512 0.2852 0.8387 0.059 Uiso 1 1 calc R
C24 C 0.9567(16) 0.3274(6) 0.8214(16) 0.075(8) Uani 1 1 d DU
H24 H 1.0017 0.3487 0.8260 0.090 Uiso 1 1 calc R
C25 C 0.8626(17) 0.3343(6) 0.8093(18) 0.089(9) Uani 1 1 d DU
H25 H 0.8388 0.3608 0.8103 0.106 Uiso 1 1 calc R
C26 C 0.7978(16) 0.3034(6) 0.7950(16) 0.078(8) Uani 1 1 d DU
H26 H 0.7336 0.3089 0.7814 0.094 Uiso 1 1 calc R
C27 C 0.350(3) 0.4029(13) 0.5683(17) 0.146(13) Uani 1 1 d DU
C28 C 0.270(3) 0.3924(15) 0.6000(16) 0.187(15) Uani 1 1 d DU
H28 H 0.2676 0.3964 0.6404 0.225 Uiso 1 1 calc R
C29 C 0.191(3) 0.3752(15) 0.5699(19) 0.200(16) Uani 1 1 d DU
H29 H 0.1335 0.3680 0.5907 0.241 Uiso 1 1 calc R
C30 C 0.194(3) 0.3690(15) 0.5133(19) 0.186(16) Uani 1 1 d DU
H30 H 0.1402 0.3567 0.4943 0.223 Uiso 1 1 calc R
C31 C 0.272(3) 0.3802(15) 0.4837(16) 0.160(15) Uani 1 1 d DU
H31 H 0.2731 0.3763 0.4431 0.192 Uiso 1 1 calc R
C32 C 0.355(3) 0.3977(14) 0.5099(17) 0.151(14) Uani 1 1 d DU
H32 H 0.4108 0.4054 0.4881 0.182 Uiso 1 1 calc R
C33 C 0.395(2) 0.4778(8) 0.6258(13) 0.078(6) Uani 1 1 d DU
C34 C 0.4185(19) 0.4948(7) 0.6777(13) 0.080(8) Uani 1 1 d DU
H34 H 0.4585 0.4812 0.7047 0.096 Uiso 1 1 calc R
C35 C 0.382(2) 0.5330(8) 0.6895(14) 0.097(10) Uani 1 1 d DU
H35 H 0.3972 0.5452 0.7253 0.116 Uiso 1 1 calc R
C36 C 0.327(3) 0.5526(9) 0.6512(17) 0.113(12) Uani 1 1 d DU
H36 H 0.3055 0.5789 0.6590 0.135 Uiso 1 1 calc R
C37 C 0.301(3) 0.5347(10) 0.6023(17) 0.126(12) Uani 1 1 d DU
H37 H 0.2563 0.5477 0.5773 0.151 Uiso 1 1 calc R
C38 C 0.338(3) 0.4971(10) 0.5859(13) 0.099(10) Uani 1 1 d DU
H38 H 0.3248 0.4859 0.5491 0.119 Uiso 1 1 calc R
C39 C 0.537(3) 0.4387(10) 0.5532(16) 0.068(6) Uani 1 1 d U
H39A H 0.5554 0.4132 0.5349 0.081 Uiso 1 1 calc R
H39B H 0.5101 0.4565 0.5233 0.081 Uiso 1 1 calc R
C40 C 0.623(3) 0.4567(10) 0.5795(16) 0.065(7) Uani 1 1 d U
H40A H 0.6057 0.4835 0.5939 0.078 Uiso 1 1 calc R
H40B H 0.6754 0.4594 0.5506 0.078 Uiso 1 1 calc R
C41 C 0.755(2) 0.4534(8) 0.6869(15) 0.086(8) Uani 1 1 d DU
C42 C 0.812(2) 0.4364(8) 0.7286(15) 0.099(7) Uani 1 1 d DU
H42 H 0.8116 0.4086 0.7355 0.119 Uiso 1 1 calc R
C43 C 0.872(2) 0.4626(10) 0.7610(14) 0.104(8) Uani 1 1 d DU
H43 H 0.9151 0.4520 0.7891 0.124 Uiso 1 1 calc R
C44 C 0.868(3) 0.5016(10) 0.7529(15) 0.101(10) Uani 1 1 d DU
H44 H 0.9030 0.5185 0.7785 0.121 Uiso 1 1 calc R
C45 C 0.817(3) 0.5177(8) 0.7099(17) 0.108(10) Uani 1 1 d DU
H45 H 0.8210 0.5454 0.7027 0.129 Uiso 1 1 calc R
C46 C 0.757(3) 0.4933(9) 0.6750(15) 0.099(10) Uani 1 1 d DU
H46 H 0.7193 0.5041 0.6445 0.118 Uiso 1 1 calc R
C47 C 0.7379(19) 0.3827(7) 0.6081(12) 0.066(6) Uani 1 1 d DU
C48 C 0.826(2) 0.3911(8) 0.5825(13) 0.086(9) Uani 1 1 d DU
H48 H 0.8521 0.4173 0.5818 0.103 Uiso 1 1 calc R
C49 C 0.8765(18) 0.3588(9) 0.5573(13) 0.084(9) Uani 1 1 d DU
H49 H 0.9372 0.3637 0.5386 0.101 Uiso 1 1 calc R
C50 C 0.8420(18) 0.3217(8) 0.5587(14) 0.078(8) Uani 1 1 d DU
H50 H 0.8797 0.3005 0.5433 0.093 Uiso 1 1 calc R
C51 C 0.7545(18) 0.3146(7) 0.5819(13) 0.062(7) Uani 1 1 d DU
H51 H 0.7281 0.2885 0.5802 0.075 Uiso 1 1 calc R
C52 C 0.7002(16) 0.3450(7) 0.6091(12) 0.058(6) Uani 1 1 d DU
H52 H 0.6394 0.3395 0.6274 0.069 Uiso 1 1 calc R
Cl1 Cl 0.6403(6) 0.4118(2) 0.4070(5) 0.063(3) Uani 1 1 d U
O1 O 0.578(4) 0.4430(10) 0.415(2) 0.21(2) Uani 1 1 d U
O2 O 0.647(3) 0.4063(9) 0.3446(16) 0.127(13) Uani 1 1 d U
O3 O 0.728(3) 0.4250(16) 0.429(2) 0.20(2) Uani 1 1 d U
O4 O 0.623(3) 0.3765(8) 0.4352(16) 0.129(14) Uani 1 1 d U

loop_
_atom_site_aniso_label
_atom_site_aniso_U_11
_atom_site_aniso_U_22
_atom_site_aniso_U_33
_atom_site_aniso_U_23
_atom_site_aniso_U_13
_atom_site_aniso_U_12
Pt1 0.0150(4) 0.0257(4) 0.0408(5) -0.0074(4) -0.0084(4) 0.0054(4)
Pt2 0.0222(5) 0.0346(5) 0.0574(7) 0.0090(5) -0.0022(5) -0.0116(4)
Zn1 0.0093(17) 0.0166(17) 0.053(3) 0.000 0.0030(15) 0.000
S1 0.007(2) 0.025(3) 0.049(4) -0.001(3) -0.002(2) 0.0026(18)
S2 0.012(2) 0.033(3) 0.041(3) 0.003(2) -0.001(2) 0.0020(19)
P1 0.019(3) 0.035(3) 0.043(4) -0.004(3) -0.010(3) 0.014(3)
P2 0.013(3) 0.039(3) 0.044(4) -0.015(3) -0.009(3) 0.002(2)
P3 0.041(4) 0.038(4) 0.086(7) 0.027(4) -0.015(4) -0.014(3)
P4 0.030(4) 0.055(5) 0.096(7) 0.022(4) 0.001(4) -0.020(3)
C1 0.033(10) 0.043(7) 0.028(13) -0.007(8) 0.011(9) -0.002(7)
C2 0.068(16) 0.041(11) 0.10(2) 0.027(14) -0.034(13) -0.019(10)
C3 0.071(17) 0.050(13) 0.11(2) 0.029(14) -0.043(14) -0.038(12)
C4 0.065(16) 0.038(11) 0.09(2) 0.016(13) -0.010(12) -0.024(11)
C5 0.058(7) 0.050(6) 0.062(7) 0.004(5) 0.001(4) 0.002(4)
C6 0.034(12) 0.053(9) 0.072(17) 0.020(12) -0.001(11) -0.011(8)
C7 0.022(10) 0.052(10) 0.052(13) -0.018(10) 0.002(8) -0.004(9)
C8 0.023(12) 0.043(9) 0.061(15) -0.016(10) 0.000(10) 0.013(9)
C9 0.030(13) 0.063(12) 0.066(17) -0.034(11) 0.001(10) 0.002(11)
C10 0.044(15) 0.065(12) 0.058(16) -0.020(13) 0.002(10) 0.020(12)
C11 0.028(12) 0.071(13) 0.074(15) -0.018(13) 0.013(11) 0.012(12)
C12 0.013(11) 0.059(12) 0.071(15) -0.023(11) 0.006(9) -0.008(10)
C13 0.024(8) 0.045(14) 0.045(10) -0.007(10) -0.011(9) 0.009(8)
C14 0.034(5) 0.040(6) 0.042(5) -0.004(4) -0.002(4) 0.003(4)
C15 0.025(11) 0.036(11) 0.043(7) -0.008(7) -0.009(9) 0.010(8)
C16 0.039(13) 0.058(13) 0.055(12) -0.022(10) -0.022(11) 0.031(10)
C17 0.034(12) 0.041(12) 0.072(14) -0.019(10) -0.008(13) 0.009(10)
C18 0.023(11) 0.045(12) 0.066(12) -0.019(10) 0.004(12) -0.006(9)
C19 0.050(15) 0.046(14) 0.063(11) 0.006(11) 0.030(12) 0.003(10)
C20 0.032(6) 0.036(6) 0.037(5) -0.001(4) 0.003(4) -0.002(4)
C21 0.036(5) 0.039(5) 0.043(6) -0.004(4) -0.003(4) 0.001(4)
C22 0.038(9) 0.049(9) 0.057(14) 0.004(14) -0.019(12) -0.002(7)
C23 0.043(6) 0.052(6) 0.053(7) -0.002(5) -0.003(4) 0.000(4)
C24 0.037(11) 0.052(8) 0.14(2) -0.014(17) -0.019(16) 0.001(10)
C25 0.043(12) 0.045(9) 0.18(3) -0.037(18) -0.036(18) 0.000(9)
C26 0.046(13) 0.038(7) 0.15(2) -0.034(16) -0.038(16) 0.005(8)
C27 0.15(2) 0.15(2) 0.14(2) -0.01(2) -0.019(17) -0.12(2)
C28 0.15(2) 0.24(3) 0.17(3) -0.01(3) -0.014(19) -0.15(2)
C29 0.17(2) 0.27(3) 0.17(3) -0.01(3) -0.02(2) -0.17(3)
C30 0.18(3) 0.21(3) 0.16(3) 0.01(3) -0.02(2) -0.15(2)
C31 0.17(3) 0.15(3) 0.16(2) -0.03(3) -0.02(2) -0.13(2)
C32 0.16(3) 0.14(3) 0.15(2) -0.05(2) -0.016(19) -0.10(2)
C33 0.074(7) 0.076(7) 0.083(8) 0.007(4) -0.001(5) 0.004(4)
C34 0.054(16) 0.067(14) 0.119(17) -0.009(12) -0.011(16) 0.024(13)
C35 0.070(19) 0.064(16) 0.16(2) -0.009(14) -0.013(18) 0.028(14)
C36 0.09(2) 0.09(2) 0.16(3) -0.006(16) -0.01(2) 0.055(18)
C37 0.12(2) 0.11(2) 0.15(2) 0.000(18) -0.02(2) 0.053(19)
C38 0.08(2) 0.098(18) 0.115(19) 0.011(15) -0.007(16) 0.042(16)
C39 0.076(14) 0.058(17) 0.069(16) 0.030(13) 0.005(7) -0.006(11)
C40 0.068(12) 0.054(15) 0.074(16) 0.025(13) 0.026(10) -0.014(10)
C41 0.074(18) 0.080(11) 0.105(19) -0.011(10) -0.001(12) -0.021(13)
C42 0.098(8) 0.102(8) 0.097(8) 0.000(4) -0.004(4) -0.006(5)
C43 0.102(9) 0.107(9) 0.102(9) -0.003(5) -0.003(5) -0.004(5)
C44 0.062(19) 0.114(11) 0.13(2) 0.000(17) -0.013(15) -0.020(17)
C45 0.10(2) 0.092(14) 0.13(3) -0.019(16) -0.039(18) -0.018(16)
C46 0.10(2) 0.069(12) 0.13(2) -0.029(14) -0.027(17) -0.011(15)
C47 0.062(7) 0.070(6) 0.065(7) 0.004(4) 0.001(4) 0.000(4)
C48 0.066(15) 0.098(16) 0.09(2) 0.012(17) 0.017(14) -0.012(12)
C49 0.045(15) 0.119(18) 0.09(2) 0.010(19) 0.014(14) -0.003(12)
C50 0.044(14) 0.103(16) 0.09(2) 0.016(18) 0.015(14) 0.019(14)
C51 0.039(13) 0.074(11) 0.074(19) 0.014(14) 0.005(13) 0.017(11)
C52 0.035(12) 0.074(9) 0.064(18) 0.003(13) -0.001(12) 0.007(9)
Cl1 0.037(4) 0.026(4) 0.126(9) -0.005(4) 0.009(5) 0.001(3)
O1 0.23(5) 0.09(2) 0.32(6) 0.07(3) 0.03(4) 0.09(3)
O2 0.19(3) 0.060(18) 0.13(3) -0.02(2) 0.04(2) -0.04(2)
O3 0.11(3) 0.27(5) 0.20(5) -0.02(4) -0.03(3) -0.08(3)
O4 0.19(4) 0.043(15) 0.15(3) 0.001(18) -0.01(3) -0.021(19)

loop_
_atom_type_symbol
_atom_type_description
_atom_type_scat_dispersion_real
_atom_type_scat_dispersion_imag
_atom_type_scat_source
C C 0.0033 0.0016 'International Tables Vol C Tables 4.2.6.8 and 6.1.1.4'
H H 0.0000 0.0000 'International Tables Vol C Tables 4.2.6.8 and 6.1.1.4'
O O 0.0106 0.0060 'International Tables Vol C Tables 4.2.6.8 and 6.1.1.4'
P P 0.1023 0.0942 'International Tables Vol C Tables 4.2.6.8 and 6.1.1.4'
S S 0.1246 0.1234 'International Tables Vol C Tables 4.2.6.8 and 6.1.1.4'
Cl Cl 0.1484 0.1585 'International Tables Vol C Tables 4.2.6.8 and 6.1.1.4'
Zn Zn 0.2839 1.4301 'International Tables Vol C Tables 4.2.6.8 and 6.1.1.4'
Pt Pt -1.7033 8.3905 'International Tables Vol C Tables 4.2.6.8 and 6.1.1.4'

loop_
_geom_angle_atom_site_label_1
_geom_angle_atom_site_label_2
_geom_angle_atom_site_label_3
_geom_angle
_geom_angle_site_symmetry_1
_geom_angle_site_symmetry_3
P1 Pt1 P2 85.7(3) . .
P1 Pt1 S1 170.6(2) . .
P2 Pt1 S1 100.7(2) . .
P1 Pt1 S1 91.7(2) . 3_656
P2 Pt1 S1 172.3(2) . 3_656
S1 Pt1 S1 82.9(2) . 3_656
P3 Pt2 P4 85.5(3) . .
P3 Pt2 S2 97.5(3) . .
P4 Pt2 S2 176.5(3) . .
P3 Pt2 S2 176.7(3) . 3_656
P4 Pt2 S2 95.5(3) . 3_656
S2 Pt2 S2 81.5(2) . 3_656
S2 Zn1 S2 81.8(3) 3_656 .
S2 Zn1 S1 113.99(18) 3_656 .
S2 Zn1 S1 137.7(2) . .
S2 Zn1 S1 137.7(2) 3_656 3_656
S2 Zn1 S1 113.99(18) . 3_656
S1 Zn1 S1 81.4(3) . 3_656
Pt1 S1 Pt1 80.89(18) . 3_656
Pt1 S1 Zn1 81.7(2) . .
Pt1 S1 Zn1 81.55(17) 3_656 .
Pt2 S2 Zn1 82.06(18) . .
Pt2 S2 Pt2 82.10(19) . 3_656
Zn1 S2 Pt2 81.59(19) . 3_656
C13 P1 C7 106.1(11) . .
C13 P1 C1 107.0(11) . .
C7 P1 C1 107.1(10) . .
C13 P1 Pt1 108.0(10) . .
C7 P1 Pt1 116.5(7) . .
C1 P1 Pt1 111.6(7) . .
C14 P2 C21 106.4(11) . .
C14 P2 C15 105.5(10) . .
C21 P2 C15 102.3(10) . .
C14 P2 Pt1 107.6(9) . .
C21 P2 Pt1 110.5(6) . .
C15 P2 Pt1 123.5(7) . .
C33 P3 C39 106.4(16) . .
C33 P3 C27 105.2(18) . .
C39 P3 C27 100.0(18) . .
C33 P3 Pt2 114.4(11) . .
C39 P3 Pt2 106.8(12) . .
C27 P3 Pt2 122.1(14) . .
C41 P4 C47 106.4(14) . .
C41 P4 C40 109.9(15) . .
C47 P4 C40 106.3(15) . .
C41 P4 Pt2 117.1(12) . .
C47 P4 Pt2 111.2(8) . .
C40 P4 Pt2 105.4(11) . .
C6 C1 C2 122.3(17) . .
C6 C1 P1 120.0(14) . .
C2 C1 P1 117.3(14) . .
C1 C2 C3 116.3(16) . .
C4 C3 C2 122.8(17) . .
C5 C4 C3 119.4(18) . .
C4 C5 C6 121.3(17) . .
C1 C6 C5 116.4(16) . .
C12 C7 C8 122.3(17) . .
C12 C7 P1 121.8(14) . .
C8 C7 P1 115.8(14) . .
C7 C8 C9 116.2(16) . .
C10 C9 C8 122.2(17) . .
C11 C10 C9 120.6(19) . .
C10 C11 C12 120.5(17) . .
C7 C12 C11 118.1(16) . .
C14 C13 P1 108.5(19) . .
C13 C14 P2 108.5(19) . .
C20 C15 C16 122.2(17) . .
C20 C15 P2 117.7(13) . .
C16 C15 P2 119.9(14) . .
C15 C16 C17 117.3(16) . .
C18 C17 C16 121.3(16) . .
C17 C18 C19 120.3(18) . .
C18 C19 C20 121.7(17) . .
C15 C20 C19 117.1(15) . .
C26 C21 C22 121.4(17) . .
C26 C21 P2 121.3(14) . .
C22 C21 P2 117.3(13) . .
C21 C22 C23 116.0(15) . .
C24 C23 C22 124.1(17) . .
C23 C24 C25 118.1(19) . .
C24 C25 C26 121.7(17) . .
C21 C26 C25 118.0(16) . .
C32 C27 C28 122(2) . .
C32 C27 P3 123(2) . .
C28 C27 P3 114(2) . .
C27 C28 C29 117.1(18) . .
C30 C29 C28 122(2) . .
C29 C30 C31 119(2) . .
C30 C31 C32 123(2) . .
C27 C32 C31 116.5(18) . .
C38 C33 C34 121.9(19) . .
C38 C33 P3 121(2) . .
C34 C33 P3 117.2(19) . .
C33 C34 C35 118.1(18) . .
C36 C35 C34 121.3(18) . .
C37 C36 C35 119(2) . .
C36 C37 C38 122.8(19) . .
C33 C38 C37 116.3(18) . .
C40 C39 P3 107(3) . .
C39 C40 P4 110(2) . .
C42 C41 C46 122.9(19) . .
C42 C41 P4 123(2) . .
C46 C41 P4 114(2) . .
C41 C42 C43 116.2(18) . .
C44 C43 C42 121.3(19) . .
C43 C44 C45 122(2) . .
C44 C45 C46 119.8(19) . .
C41 C46 C45 117.6(18) . .
C52 C47 C48 121.8(18) . .
C52 C47 P4 119.7(17) . .
C48 C47 P4 118.5(18) . .
C47 C48 C49 116.7(17) . .
C50 C49 C48 122.5(18) . .
C51 C50 C49 120(2) . .
C50 C51 C52 121.4(18) . .
C47 C52 C51 117.8(17) . .
O1 Cl1 O3 104(3) . .
O1 Cl1 O4 119(3) . .
O3 Cl1 O4 105(3) . .
O1 Cl1 O2 106(3) . .
O3 Cl1 O2 111(3) . .
O4 Cl1 O2 111.8(19) . .

loop_
_geom_bond_atom_site_label_1
_geom_bond_atom_site_label_2
_geom_bond_distance
_geom_bond_site_symmetry_2
Pt1 P1 2.243(7) .
Pt1 P2 2.262(6) .
Pt1 S1 2.374(7) .
Pt1 S1 2.379(5) 3_656
Pt2 P3 2.268(9) .
Pt2 P4 2.274(8) .
Pt2 S2 2.356(6) .
Pt2 S2 2.378(7) 3_656
Zn1 S2 2.360(6) 3_656
Zn1 S2 2.360(6) .
Zn1 S1 2.412(6) .
Zn1 S1 2.412(6) 3_656
S1 Pt1 2.379(5) 3_656
S2 Pt2 2.378(7) 3_656
P1 C13 1.81(2) .
P1 C7 1.85(2) .
P1 C1 1.85(2) .
P2 C14 1.84(3) .
P2 C21 1.85(2) .
P2 C15 1.87(2) .
P3 C33 1.78(3) .
P3 C39 1.83(4) .
P3 C27 1.88(3) .
P4 C41 1.87(3) .
P4 C47 1.88(3) .
P4 C40 1.89(3) .
C1 C6 1.370(15) .
C1 C2 1.371(15) .
C2 C3 1.402(16) .
C3 C4 1.334(16) .
C4 C5 1.327(16) .
C5 C6 1.416(16) .
C7 C12 1.364(15) .
C7 C8 1.373(15) .
C8 C9 1.409(16) .
C9 C10 1.334(16) .
C10 C11 1.331(16) .
C11 C12 1.409(16) .
C13 C14 1.52(4) .
C15 C20 1.366(15) .
C15 C16 1.372(15) .
C16 C17 1.413(16) .
C17 C18 1.332(16) .
C18 C19 1.333(15) .
C19 C20 1.412(16) .
C21 C26 1.370(15) .
C21 C22 1.371(15) .
C22 C23 1.409(16) .
C23 C24 1.326(16) .
C24 C25 1.336(16) .
C25 C26 1.404(16) .
C27 C32 1.368(16) .
C27 C28 1.369(16) .
C28 C29 1.409(17) .
C29 C30 1.331(16) .
C30 C31 1.332(16) .
C31 C32 1.408(17) .
C33 C38 1.371(15) .
C33 C34 1.371(15) .
C34 C35 1.406(16) .
C35 C36 1.341(16) .
C36 C37 1.332(16) .
C37 C38 1.413(17) .
C39 C40 1.45(5) .
C41 C42 1.368(15) .
C41 C46 1.368(15) .
C42 C43 1.415(17) .
C43 C44 1.328(16) .
C44 C45 1.332(16) .
C45 C46 1.415(17) .
C47 C52 1.371(15) .
C47 C48 1.372(15) .
C48 C49 1.412(17) .
C49 C50 1.335(16) .
C50 C51 1.331(16) .
C51 C52 1.413(16) .
Cl1 O1 1.36(4) .
Cl1 O3 1.38(4) .
Cl1 O4 1.38(3) .
Cl1 O2 1.46(3) .
